data_7130338
loop_
_publ_author_name
'Broto-Ribas, Anna'
'Guti\'errez, Susana'
'Imaz, Inhar'
'Carn\'e-S\'anchez, Arnau'
'G\'andara, Felipe'
'Juanhuix, Judith'
'Maspoch, Daniel'

_publ_section_title
;
 Synthesis of the Two Isomers of Heteroleptic Rh12L6L&#x2019;6
 Metal-Organic Polyhedra by Screening of Complementary Linkers
;
_journal_name_full 'Chemical Communications'
_journal_paper_doi 10.1039/D2CC03220A
_journal_year 2022
_chemical_formula_moiety 'C234 H252 N24 O60 Rh12'
_chemical_formula_sum 'C234 H252 N24 O60 Rh12'
_chemical_formula_weight 5595.50
_space_group_crystal_system trigonal
_space_group_IT_number 148
_space_group_name_Hall '-R 3'
_space_group_name_H-M_alt 'R -3 :H'
_atom_sites_solution_hydrogens geom
_audit_creation_date 2022-05-16
_audit_creation_method
;
Olex2 1.2
(compiled 2018.05.29 svn.r3508 for OlexSys, GUI svn.r5506)
;
_audit_update_record
;
2022-05-31 deposited with the CCDC.	2022-07-18 downloaded from the CCDC.
;
_cell_angle_alpha 90
_cell_angle_beta 90
_cell_angle_gamma 120
_cell_formula_units_Z 3
_cell_length_a 33.9017(2)
_cell_length_b 33.9017(2)
_cell_length_c 23.6843(7)
_cell_measurement_reflns_used 10743
_cell_measurement_temperature 100
_cell_measurement_theta_max 26.8397783612
_cell_measurement_theta_min 1.38736017375
_cell_volume 23574.0(7)
_computing_molecular_graphics 'Olex2 (Dolomanov et al., 2009)'
_computing_publication_material 'Olex2 (Dolomanov et al., 2009)'
_computing_structure_refinement 'ShelXL (Sheldrick, 2015)'
_diffrn_ambient_temperature 100
_diffrn_measured_fraction_theta_full 1.000
_diffrn_measured_fraction_theta_max 0.926
_diffrn_measurement_device_type 'Pilatus DECTRIS 6M'
_diffrn_radiation_type synchrotron
_diffrn_radiation_wavelength 0.82656
_diffrn_reflns_av_R_equivalents 0.0791
_diffrn_reflns_av_unetI/netI 0.0517
_diffrn_reflns_Laue_measured_fraction_full 1.000
_diffrn_reflns_Laue_measured_fraction_max 0.926
_diffrn_reflns_limit_h_max 38
_diffrn_reflns_limit_h_min 0
_diffrn_reflns_limit_k_max 38
_diffrn_reflns_limit_k_min 0
_diffrn_reflns_limit_l_max 31
_diffrn_reflns_limit_l_min -31
_diffrn_reflns_number 99905
_diffrn_reflns_point_group_measured_fraction_full 1.000
_diffrn_reflns_point_group_measured_fraction_max 0.926
_diffrn_reflns_theta_full 29.731
_diffrn_reflns_theta_max 33.399
_diffrn_reflns_theta_min 1.898
_exptl_absorpt_coefficient_mu 1.014
_exptl_absorpt_correction_type none
_exptl_crystal_colour 'clear dark green'
_exptl_crystal_colour_lustre clear
_exptl_crystal_colour_modifier dark
_exptl_crystal_colour_primary green
_exptl_crystal_density_diffrn 1.182
_exptl_crystal_description prism
_exptl_crystal_F_000 8532
_exptl_crystal_size_max 0.11
_exptl_crystal_size_mid 0.09
_exptl_crystal_size_min 0.03
_refine_diff_density_max 2.319
_refine_diff_density_min -0.445
_refine_diff_density_rms 0.137
_refine_ls_extinction_method none
_refine_ls_goodness_of_fit_ref 0.985
_refine_ls_hydrogen_treatment constr
_refine_ls_matrix_type full
_refine_ls_number_parameters 524
_refine_ls_number_reflns 12006
_refine_ls_number_restraints 100
_refine_ls_restrained_S_all 0.987
_refine_ls_R_factor_all 0.1094
_refine_ls_R_factor_gt 0.0806
_refine_ls_shift/su_max 0.001
_refine_ls_shift/su_mean 0.000
_refine_ls_structure_factor_coef Fsqd
_refine_ls_weighting_details 'w=1/[\s^2^(Fo^2^)+(0.1648P)^2^] where P=(Fo^2^+2Fc^2^)/3'
_refine_ls_weighting_scheme calc
_refine_ls_wR_factor_gt 0.2342
_refine_ls_wR_factor_ref 0.2602
_reflns_Friedel_coverage 0.000
_reflns_number_gt 6454
_reflns_number_total 12006
_reflns_threshold_expression 'I > 2\s(I)'
_cod_data_source_file d2cc03220a2.cif
_cod_data_source_block shelx(9)
_cod_original_cell_volume 23574.0(8)
_cod_original_sg_symbol_H-M 'R -3'
_cod_database_code 7130338
_shelx_shelxl_version_number 2018/1
_shelx_space_group_comment
;
The symmetry employed for this shelxl refinement is uniquely defined
by the following loop, which should always be used as a source of
symmetry information in preference to the above space-group names.
They are only intended as comments.
;
_shelx_estimated_absorpt_t_max 0.970
_shelx_estimated_absorpt_t_min 0.897
_olex2_refinement_description
;
1. Fixed Uiso
 At 1.2 times of:
  All C(H) groups, All C(H,H) groups
 At 1.5 times of:
  All C(H,H,H) groups
2. Restrained distances
 C11I-C12I
 1.4 with sigma of 0.02
 C11I-C10I
 1.4 with sigma of 0.02
 C9P-C8P \\sim C9P-C7P \\sim C8P-C7P \\sim C7Q-C8Q \\sim C7Q-C9Q \\sim C8Q-C9Q
 with sigma of 0.04
 C6P-C3P \\sim C6P-C9P \\sim C6P-C8P \\sim C6P-C7P \\sim C6P-C7Q \\sim C6P-C8Q
\\sim C6P-C9Q
 with sigma of 0.02
3. Rigid bond restraints
 C12I, C11I, C10I, C9I
 with sigma for 1-2 distances of 0.01 and sigma for 1-3 distances of 0.01
4. Rigid body (RIGU) restrains
 C7Q, C6P, C8Q, C9Q, C3P
 with sigma for 1-2 distances of 0.004 and sigma for 1-3 distances of 0.004
 C6P, C8P, C9P, C7P, C3P
 with sigma for 1-2 distances of 0.004 and sigma for 1-3 distances of 0.004
5. Others
 Sof(C7Q)=Sof(H7QA)=Sof(H7QB)=Sof(H7QC)=Sof(C8Q)=Sof(H8QA)=Sof(H8QB)=Sof(H8QC)=
 Sof(C9Q)=Sof(H9QA)=Sof(H9QB)=Sof(H9QC)=1-FVAR(1)
 Sof(C9P)=Sof(H9PA)=Sof(H9PB)=Sof(H9PC)=Sof(C8P)=Sof(H8PA)=Sof(H8PB)=Sof(H8PC)=
 Sof(C7P)=Sof(H7PA)=Sof(H7PB)=Sof(H7PC)=FVAR(1)
6.a Secondary CH2 refined with riding coordinates:
 C9I(H9IA,H9IB), C10I(H10B,H10C), C11I(H11B,H11C)
6.b Me refined with riding coordinates:
 C1D(H1DA,H1DB,H1DC), C4D(H4DA,H4DB,H4DC), C3D(H3DA,H3DB,H3DC), C9P(H9PA,H9PB,
 H9PC), C8P(H8PA,H8PB,H8PC), C7P(H7PA,H7PB,H7PC), C12I(H12B,H12C,H12D),
 C7Q(H7QA,H7QB,H7QC), C8Q(H8QA,H8QB,H8QC), C9Q(H9QA,H9QB,H9QC)
6.c Aromatic/amide H refined with riding coordinates:
 C7I(H7I), C3I(H3I), C14A(H14A), C5P(H5P), C4P(H4P), C5I(H5I), C7A(H7A),
 C10A(H10A), C1P(H1P), C2P(H2P), C3A(H3A), C11A(H11A), C12A(H12A), C5A(H5A),
 C4A(H4A)
;
_smtbx_masks_void_probe_radius 1.2
_smtbx_masks_void_truncation_radius 1.2
_olex2_submission_special_instructions 'No special instructions were received'

loop_
_space_group_symop_operation_xyz
'x, y, z'
'-y, x-y, z'
'-x+y, -x, z'
'x+2/3, y+1/3, z+1/3'
'-y+2/3, x-y+1/3, z+1/3'
'-x+y+2/3, -x+1/3, z+1/3'
'x+1/3, y+2/3, z+2/3'
'-y+1/3, x-y+2/3, z+2/3'
'-x+y+1/3, -x+2/3, z+2/3'
'-x, -y, -z'
'y, -x+y, -z'
'x-y, x, -z'
'-x+2/3, -y+1/3, -z+1/3'
'y+2/3, -x+y+1/3, -z+1/3'
'x-y+2/3, x+1/3, -z+1/3'
'-x+1/3, -y+2/3, -z+2/3'
'y+1/3, -x+y+2/3, -z+2/3'
'x-y+1/3, x+2/3, -z+2/3'

loop_
_atom_site_label
_atom_site_type_symbol
_atom_site_fract_x
_atom_site_fract_y
_atom_site_fract_z
_atom_site_U_iso_or_equiv
_atom_site_adp_type
_atom_site_occupancy
_atom_site_site_symmetry_order
_atom_site_calc_flag
_atom_site_refinement_flags_posn
_atom_site_refinement_flags_adp
_atom_site_refinement_flags_occupancy
_atom_site_disorder_assembly
_atom_site_disorder_group
Rh1 Rh 0.41555(2) 0.27144(2) 0.67960(2) 0.1006(2) Uani 1 1 d . . . . .
Rh2 Rh 0.49039(2) 0.28449(2) 0.70186(2) 0.0992(2) Uani 1 1 d . . . . .
O1I O 0.39293(11) 0.23187(12) 0.7512(2) 0.1066(12) Uani 1 1 d . . . . .
O2I O 0.46354(11) 0.24356(11) 0.7701(2) 0.1052(12) Uani 1 1 d . . . . .
O3A O 0.81149(11) 0.59560(11) 0.6349(2) 0.1103(13) Uani 1 1 d . . . . .
O1A O 0.44345(12) 0.31112(13) 0.6088(2) 0.1118(13) Uani 1 1 d . . . . .
O3I O 0.43559(11) 0.09777(11) 0.9432(2) 0.1110(13) Uani 1 1 d . . . . .
O2A O 0.51414(12) 0.32551(13) 0.6335(2) 0.1100(12) Uani 1 1 d . . . . .
O1D O 0.55901(12) 0.28922(13) 0.7297(2) 0.1159(14) Uani 1 1 d . . . . .
O4A O 0.75390(12) 0.52430(12) 0.6532(2) 0.1107(13) Uani 1 1 d . . . . .
O4I O 0.49408(11) 0.16710(11) 0.9193(2) 0.1034(12) Uani 1 1 d . . . . .
N1P N 0.34763(15) 0.26132(14) 0.6590(2) 0.1008(14) Uani 1 1 d . . . . .
O5I O 0.29730(14) 0.10242(19) 0.8914(3) 0.148(2) Uani 1 1 d . . . . .
C7I C 0.43444(17) 0.18233(16) 0.8544(3) 0.0984(17) Uani 1 1 d . . . . .
H7I H 0.466246 0.201207 0.848397 0.118 Uiso 1 1 calc R . . . .
C2I C 0.40411(17) 0.19100(17) 0.8247(3) 0.1039(19) Uani 1 1 d . . . . .
N1D N 0.57915(18) 0.23656(18) 0.7403(3) 0.1141(17) Uani 1 1 d . . . . .
C1I C 0.42113(17) 0.22467(17) 0.7803(3) 0.108(2) Uani 1 1 d . . . . .
C6I C 0.41944(18) 0.14756(17) 0.8917(3) 0.0996(17) Uani 1 1 d . . . . .
C1A C 0.48713(19) 0.33139(18) 0.6034(3) 0.112(2) Uani 1 1 d . . . . .
C3I C 0.35752(18) 0.16480(19) 0.8381(3) 0.112(2) Uani 1 1 d . . . . .
H3I H 0.336355 0.171312 0.820167 0.134 Uiso 1 1 calc R . . . .
C14A C 0.7004(2) 0.5349(2) 0.5723(3) 0.114(2) Uani 1 1 d . . . . .
H14A H 0.690105 0.505149 0.586534 0.137 Uiso 1 1 calc R . . . .
N1A N 0.61648(19) 0.47190(19) 0.5416(3) 0.130(2) Uani 1 1 d . . . . .
C5P C 0.3193(2) 0.2289(2) 0.6254(3) 0.112(2) Uani 1 1 d . . . . .
H5P H 0.327799 0.208084 0.610833 0.135 Uiso 1 1 calc R . . . .
C9A C 0.74108(19) 0.57086(19) 0.5897(3) 0.111(2) Uani 1 1 d . . . . .
C3P C 0.26420(19) 0.2529(2) 0.6289(3) 0.1115(19) Uani 1 1 d D U . . .
C2A C 0.5068(2) 0.3661(2) 0.5594(3) 0.118(2) Uani 1 1 d . . . . .
C8A C 0.77069(17) 0.56276(17) 0.6297(3) 0.111(2) Uani 1 1 d . . . . .
C4P C 0.2777(2) 0.2236(2) 0.6100(3) 0.114(2) Uani 1 1 d . . . . .
H4P H 0.258137 0.199083 0.585968 0.136 Uiso 1 1 calc R . . . .
C8I C 0.45194(18) 0.13676(17) 0.9214(3) 0.1033(18) Uani 1 1 d . . . . .
N2A N 0.6305(2) 0.5069(2) 0.5143(3) 0.142(2) Uani 1 1 d . . . . .
C2D C 0.57267(18) 0.2646(2) 0.7100(4) 0.116(2) Uani 1 1 d . . . . .
C4I C 0.34231(19) 0.1303(2) 0.8764(3) 0.113(2) Uani 1 1 d . . . . .
C5I C 0.3728(2) 0.1207(2) 0.9045(4) 0.121(2) Uani 1 1 d . . . . .
H5I H 0.362407 0.096852 0.931484 0.146 Uiso 1 1 calc R . . . .
C7A C 0.5518(2) 0.4018(2) 0.5657(4) 0.123(2) Uani 1 1 d . . . . .
H7A H 0.569090 0.401720 0.597281 0.148 Uiso 1 1 calc R . . . .
C10A C 0.7545(2) 0.6147(2) 0.5717(4) 0.122(2) Uani 1 1 d . . . . .
H10A H 0.782041 0.639721 0.585237 0.146 Uiso 1 1 calc R . . . .
C1P C 0.3346(2) 0.2902(2) 0.6784(3) 0.115(2) Uani 1 1 d . . . . .
H1P H 0.355020 0.314400 0.702228 0.138 Uiso 1 1 calc R . . . .
C2P C 0.2932(2) 0.2867(2) 0.6659(4) 0.126(2) Uani 1 1 d . . . . .
H2P H 0.284836 0.307039 0.682179 0.151 Uiso 1 1 calc R . . . .
C13A C 0.6745(2) 0.5427(3) 0.5336(4) 0.131(2) Uani 1 1 d . . . . .
C3A C 0.4834(3) 0.3667(3) 0.5139(4) 0.161(4) Uani 1 1 d . . . . .
H3A H 0.452136 0.344168 0.510679 0.194 Uiso 1 1 calc R . . . .
C6P C 0.2188(2) 0.2500(2) 0.6122(3) 0.126(2) Uani 1 1 d D U . . .
C1D C 0.5833(2) 0.2682(3) 0.6456(5) 0.153(3) Uani 1 1 d . . . . .
H1DA H 0.593827 0.246951 0.635617 0.230 Uiso 1 1 calc R . . . .
H1DB H 0.555720 0.260683 0.624142 0.230 Uiso 1 1 calc R . . . .
H1DC H 0.607164 0.299385 0.636537 0.230 Uiso 1 1 calc R . . . .
C4D C 0.6000(3) 0.2100(3) 0.7196(5) 0.154(3) Uani 1 1 d . . . . .
H4DA H 0.601164 0.191278 0.750462 0.231 Uiso 1 1 calc R . . . .
H4DB H 0.581704 0.190184 0.688568 0.231 Uiso 1 1 calc R . . . .
H4DC H 0.630965 0.230820 0.706226 0.231 Uiso 1 1 calc R . . . .
C6A C 0.5713(2) 0.4362(3) 0.5280(4) 0.135(3) Uani 1 1 d . . . . .
C11A C 0.7281(2) 0.6220(2) 0.5346(4) 0.127(2) Uani 1 1 d . . . . .
H11A H 0.737625 0.651967 0.521767 0.152 Uiso 1 1 calc R . . . .
C3D C 0.5675(3) 0.2315(3) 0.7999(5) 0.139(3) Uani 1 1 d . . . . .
H3DA H 0.574308 0.209248 0.816846 0.209 Uiso 1 1 calc R . . . .
H3DB H 0.585301 0.260958 0.818878 0.209 Uiso 1 1 calc R . . . .
H3DC H 0.534932 0.220968 0.804117 0.209 Uiso 1 1 calc R . . . .
C12A C 0.6884(2) 0.5866(2) 0.5160(4) 0.143(3) Uani 1 1 d . . . . .
H12A H 0.669955 0.591977 0.490562 0.171 Uiso 1 1 calc R . . . .
C9I C 0.2635(2) 0.1076(3) 0.8610(5) 0.154(3) Uani 1 1 d . U . . .
H9IA H 0.263997 0.100537 0.820585 0.185 Uiso 1 1 calc R . . . .
H9IB H 0.269810 0.139358 0.864220 0.185 Uiso 1 1 calc R . . . .
C5A C 0.5484(3) 0.4367(3) 0.4808(5) 0.168(4) Uani 1 1 d . . . . .
H5A H 0.561885 0.461341 0.454766 0.201 Uiso 1 1 calc R . . . .
C4A C 0.5031(3) 0.3987(3) 0.4717(5) 0.177(4) Uani 1 1 d . . . . .
H4A H 0.487230 0.395824 0.437431 0.212 Uiso 1 1 calc R . . . .
C9P C 0.1885(5) 0.2031(6) 0.5861(12) 0.159(8) Uani 0.58(4) 1 d D U P A 1
H9PA H 0.180706 0.179545 0.614827 0.238 Uiso 0.58(4) 1 calc R . P A 1
H9PB H 0.160494 0.201282 0.571697 0.238 Uiso 0.58(4) 1 calc R . P A 1
H9PC H 0.204724 0.198406 0.554969 0.238 Uiso 0.58(4) 1 calc R . P A 1
C10I C 0.2175(3) 0.0752(4) 0.8863(6) 0.205(5) Uani 1 1 d D U . . .
H10B H 0.216058 0.085450 0.924993 0.246 Uiso 1 1 calc R . . . .
H10C H 0.214104 0.044536 0.889102 0.246 Uiso 1 1 calc R . . . .
C8P C 0.1948(8) 0.2575(10) 0.6616(8) 0.159(7) Uani 0.58(4) 1 d D U P A 1
H8PA H 0.187325 0.233758 0.690047 0.239 Uiso 0.58(4) 1 calc R . P A 1
H8PB H 0.214815 0.287433 0.678319 0.239 Uiso 0.58(4) 1 calc R . P A 1
H8PC H 0.166715 0.256018 0.648333 0.239 Uiso 0.58(4) 1 calc R . P A 1
C7P C 0.2306(5) 0.2860(9) 0.5680(12) 0.162(9) Uani 0.58(4) 1 d D U P A 1
H7PA H 0.246067 0.280749 0.536384 0.243 Uiso 0.58(4) 1 calc R . P A 1
H7PB H 0.202657 0.284685 0.554353 0.243 Uiso 0.58(4) 1 calc R . P A 1
H7PC H 0.250758 0.316100 0.584339 0.243 Uiso 0.58(4) 1 calc R . P A 1
C11I C 0.1783(3) 0.0721(6) 0.8520(7) 0.259(8) Uani 1 1 d D U . . .
H11B H 0.181854 0.102931 0.852338 0.310 Uiso 1 1 calc R . . . .
H11C H 0.183479 0.066181 0.812500 0.310 Uiso 1 1 calc R . . . .
C12I C 0.1306(4) 0.0406(7) 0.8639(10) 0.355(14) Uani 1 1 d D U . . .
H12B H 0.111589 0.044757 0.836191 0.533 Uiso 1 1 calc R . . . .
H12C H 0.124893 0.009244 0.861707 0.533 Uiso 1 1 calc R . . . .
H12D H 0.123252 0.046335 0.901914 0.533 Uiso 1 1 calc R . . . .
C7Q C 0.1977(14) 0.2243(17) 0.5586(15) 0.23(2) Uani 0.42(4) 1 d D U P A 2
H7QA H 0.220080 0.236966 0.527917 0.346 Uiso 0.42(4) 1 calc R . P A 2
H7QB H 0.188358 0.192086 0.563888 0.346 Uiso 0.42(4) 1 calc R . P A 2
H7QC H 0.171092 0.227006 0.549016 0.346 Uiso 0.42(4) 1 calc R . P A 2
C8Q C 0.2309(10) 0.3005(5) 0.607(2) 0.184(14) Uani 0.42(4) 1 d D U P A 2
H8QA H 0.244474 0.316325 0.642970 0.276 Uiso 0.42(4) 1 calc R . P A 2
H8QB H 0.252602 0.315260 0.576560 0.276 Uiso 0.42(4) 1 calc R . P A 2
H8QC H 0.203120 0.301806 0.599842 0.276 Uiso 0.42(4) 1 calc R . P A 2
C9Q C 0.1865(10) 0.2326(18) 0.6622(12) 0.204(15) Uani 0.42(4) 1 d D U P A 2
H9QA H 0.201998 0.250534 0.695837 0.307 Uiso 0.42(4) 1 calc R . P A 2
H9QB H 0.159677 0.235424 0.654144 0.307 Uiso 0.42(4) 1 calc R . P A 2
H9QC H 0.176942 0.200504 0.669015 0.307 Uiso 0.42(4) 1 calc R . P A 2

loop_
_atom_site_aniso_label
_atom_site_aniso_U_11
_atom_site_aniso_U_22
_atom_site_aniso_U_33
_atom_site_aniso_U_23
_atom_site_aniso_U_13
_atom_site_aniso_U_12
Rh1 0.0477(2) 0.0530(2) 0.1993(6) -0.0019(2) -0.0106(2) 0.02365(16)
Rh2 0.0468(2) 0.0539(2) 0.1945(6) -0.0031(2) -0.0082(2) 0.02323(16)
O1I 0.0476(16) 0.0604(18) 0.211(4) 0.004(2) -0.008(2) 0.0262(14)
O2I 0.0469(16) 0.0583(18) 0.208(4) 0.005(2) -0.010(2) 0.0246(14)
O3A 0.0511(17) 0.0522(17) 0.222(4) 0.016(2) 0.004(2) 0.0219(14)
O1A 0.0584(19) 0.068(2) 0.204(4) 0.006(2) -0.015(2) 0.0284(17)
O3I 0.0549(18) 0.0516(18) 0.223(4) 0.011(2) 0.001(2) 0.0238(15)
O2A 0.0563(19) 0.073(2) 0.198(4) -0.006(2) -0.010(2) 0.0308(17)
O1D 0.061(2) 0.072(2) 0.221(4) -0.014(3) -0.016(2) 0.0384(18)
O4A 0.0599(19) 0.0543(18) 0.216(4) 0.015(2) 0.002(2) 0.0266(16)
O4I 0.0541(17) 0.0516(17) 0.202(4) 0.006(2) -0.001(2) 0.0246(14)
N1P 0.061(2) 0.060(2) 0.187(5) 0.002(3) -0.003(3) 0.0343(19)
O5I 0.061(2) 0.119(4) 0.261(6) 0.044(4) 0.013(3) 0.043(2)
C7I 0.056(2) 0.050(2) 0.186(5) -0.007(3) -0.010(3) 0.025(2)
C2I 0.059(3) 0.055(3) 0.201(6) -0.010(3) -0.008(3) 0.030(2)
N1D 0.075(3) 0.085(3) 0.194(6) -0.009(3) -0.007(3) 0.049(3)
C1I 0.054(3) 0.053(3) 0.216(6) -0.010(3) -0.008(3) 0.027(2)
C6I 0.062(3) 0.057(3) 0.182(5) -0.001(3) -0.006(3) 0.031(2)
C1A 0.060(3) 0.055(3) 0.212(7) 0.002(3) -0.005(4) 0.022(2)
C3I 0.059(3) 0.067(3) 0.212(6) -0.001(4) -0.002(4) 0.034(2)
C14A 0.074(3) 0.067(3) 0.197(6) 0.019(4) 0.004(4) 0.032(3)
N1A 0.082(3) 0.072(3) 0.213(6) 0.022(4) -0.008(4) 0.022(3)
C5P 0.074(3) 0.072(3) 0.194(6) -0.021(4) -0.026(4) 0.040(3)
C9A 0.067(3) 0.062(3) 0.205(6) 0.010(3) 0.011(4) 0.032(2)
C3P 0.068(3) 0.086(4) 0.187(6) 0.004(4) -0.002(3) 0.043(3)
C2A 0.072(3) 0.094(4) 0.180(6) 0.004(4) -0.013(4) 0.035(3)
C8A 0.057(3) 0.053(3) 0.223(7) 0.018(3) 0.016(3) 0.026(2)
C4P 0.068(3) 0.076(3) 0.198(6) -0.007(4) -0.023(4) 0.037(3)
C8I 0.065(3) 0.052(2) 0.193(6) 0.015(3) 0.019(3) 0.029(2)
N2A 0.082(3) 0.091(4) 0.229(7) 0.032(4) -0.009(4) 0.027(3)
C2D 0.051(3) 0.074(3) 0.220(8) -0.014(4) -0.014(4) 0.029(3)
C4I 0.056(3) 0.077(3) 0.201(6) 0.012(4) 0.006(3) 0.030(3)
C5I 0.062(3) 0.073(3) 0.231(7) 0.020(4) 0.014(4) 0.036(3)
C7A 0.074(3) 0.074(4) 0.204(7) 0.013(4) -0.006(4) 0.024(3)
C10A 0.079(4) 0.065(3) 0.219(7) 0.018(4) 0.015(4) 0.034(3)
C1P 0.074(3) 0.076(3) 0.204(7) -0.026(4) -0.023(4) 0.044(3)
C2P 0.075(4) 0.083(4) 0.232(8) -0.026(4) -0.023(4) 0.048(3)
C13A 0.068(3) 0.090(4) 0.223(8) 0.014(5) -0.009(4) 0.030(3)
C3A 0.086(5) 0.124(7) 0.241(9) 0.049(7) -0.020(6) 0.028(4)
C6P 0.083(4) 0.113(5) 0.201(6) -0.015(4) -0.025(4) 0.064(4)
C1D 0.072(4) 0.133(7) 0.246(11) -0.024(7) -0.006(5) 0.045(4)
C4D 0.080(4) 0.099(5) 0.299(10) -0.024(6) -0.005(5) 0.058(4)
C6A 0.074(4) 0.102(5) 0.205(8) 0.023(5) -0.016(5) 0.027(4)
C11A 0.092(4) 0.079(4) 0.211(7) 0.034(4) 0.005(4) 0.044(4)
C3D 0.090(5) 0.096(5) 0.242(10) -0.004(5) -0.012(5) 0.054(4)
C12A 0.081(4) 0.087(4) 0.250(9) 0.036(5) -0.006(5) 0.035(4)
C9I 0.068(4) 0.122(6) 0.265(10) 0.033(6) -0.001(5) 0.042(4)
C5A 0.091(5) 0.124(7) 0.246(10) 0.052(6) -0.017(6) 0.023(5)
C4A 0.110(6) 0.130(7) 0.242(10) 0.055(7) -0.034(7) 0.023(5)
C9P 0.065(7) 0.133(10) 0.29(2) -0.040(11) -0.053(10) 0.059(8)
C10I 0.090(5) 0.167(10) 0.347(15) 0.070(10) 0.020(7) 0.056(6)
C8P 0.116(13) 0.183(19) 0.232(14) -0.010(11) -0.003(10) 0.115(15)
C7P 0.073(8) 0.177(16) 0.224(18) 0.040(14) -0.041(10) 0.054(10)
C11I 0.092(5) 0.232(16) 0.41(2) 0.103(15) 0.006(9) 0.050(8)
C12I 0.099(7) 0.38(3) 0.50(3) -0.08(2) 0.017(11) 0.055(12)
C7Q 0.20(3) 0.28(4) 0.32(3) -0.14(3) -0.16(3) 0.21(3)
C8Q 0.16(2) 0.135(12) 0.28(4) -0.005(14) -0.10(2) 0.095(14)
C9Q 0.078(14) 0.24(4) 0.34(2) 0.07(3) 0.039(16) 0.11(2)

loop_
_atom_type_symbol
_atom_type_description
_atom_type_scat_dispersion_real
_atom_type_scat_dispersion_imag
_atom_type_scat_source
C C 0.0052 0.0023 'International Tables Vol C Tables 4.2.6.8 and 6.1.1.4'
H H 0.0000 0.0000 'International Tables Vol C Tables 4.2.6.8 and 6.1.1.4'
N N 0.0094 0.0046 'International Tables Vol C Tables 4.2.6.8 and 6.1.1.4'
O O 0.0162 0.0086 'International Tables Vol C Tables 4.2.6.8 and 6.1.1.4'
Rh Rh -0.7751 1.2274 'International Tables Vol C Tables 4.2.6.8 and 6.1.1.4'

loop_
_geom_angle_atom_site_label_1
_geom_angle_atom_site_label_2
_geom_angle_atom_site_label_3
_geom_angle
_geom_angle_site_symmetry_1
_geom_angle_site_symmetry_3
_geom_angle_publ_flag
O1I Rh1 Rh2 87.38(9) . . ?
O1I Rh1 O1A 175.03(13) . . ?
O1I Rh1 N1P 93.50(16) . . ?
O3A Rh1 Rh2 88.56(9) 2_655 . ?
O3A Rh1 O1I 89.39(17) 2_655 . ?
O3A Rh1 O1A 89.60(18) 2_655 . ?
O3A Rh1 O3I 176.28(14) 2_655 17_556 ?
O3A Rh1 N1P 92.57(15) 2_655 . ?
O1A Rh1 Rh2 87.73(10) . . ?
O1A Rh1 N1P 91.40(17) . . ?
O3I Rh1 Rh2 88.09(10) 17_556 . ?
O3I Rh1 O1I 92.07(17) 17_556 . ?
O3I Rh1 O1A 88.65(18) 17_556 . ?
O3I Rh1 N1P 90.76(15) 17_556 . ?
N1P Rh1 Rh2 178.58(11) . . ?
O2I Rh2 Rh1 88.71(9) . . ?
O2I Rh2 O1D 85.03(15) . . ?
O2I Rh2 O4A 90.27(17) . 2_655 ?
O2I Rh2 O4I 91.07(16) . 17_556 ?
O2A Rh2 Rh1 88.38(11) . . ?
O2A Rh2 O2I 176.98(14) . . ?
O2A Rh2 O1D 97.91(16) . . ?
O2A Rh2 O4A 90.42(18) . 2_655 ?
O2A Rh2 O4I 88.00(17) . 17_556 ?
O1D Rh2 Rh1 173.25(11) . . ?
O4A Rh2 Rh1 87.37(10) 2_655 . ?
O4A Rh2 O1D 90.13(14) 2_655 . ?
O4A Rh2 O4I 174.95(14) 2_655 17_556 ?
O4I Rh2 Rh1 87.78(10) 17_556 . ?
O4I Rh2 O1D 94.85(14) 17_556 . ?
C1I O1I Rh1 119.4(4) . . ?
C1I O2I Rh2 120.2(4) . . ?
C8A O3A Rh1 118.1(4) . 3_665 ?
C1A O1A Rh1 117.3(4) . . ?
C8I O3I Rh1 118.9(4) . 18_546 ?
C1A O2A Rh2 119.6(4) . . ?
C2D O1D Rh2 123.0(4) . . ?
C8A O4A Rh2 119.6(4) . 3_665 ?
C8I O4I Rh2 118.5(4) . 18_546 ?
C5P N1P Rh1 122.4(4) . . ?
C5P N1P C1P 116.8(5) . . ?
C1P N1P Rh1 120.6(4) . . ?
C4I O5I C9I 117.7(6) . . ?
C2I C7I H7I 119.4 . . ?
C6I C7I H7I 119.4 . . ?
C6I C7I C2I 121.2(5) . . ?
C7I C2I C1I 119.3(5) . . ?
C7I C2I C3I 117.8(6) . . ?
C3I C2I C1I 122.8(5) . . ?
C2D N1D C4D 124.9(8) . . ?
C2D N1D C3D 119.3(6) . . ?
C3D N1D C4D 115.8(7) . . ?
O1I C1I C2I 119.7(5) . . ?
O2I C1I O1I 124.1(6) . . ?
O2I C1I C2I 116.1(5) . . ?
C7I C6I C8I 121.2(5) . . ?
C7I C6I C5I 121.1(5) . . ?
C5I C6I C8I 117.7(5) . . ?
O1A C1A C2A 116.1(6) . . ?
O2A C1A O1A 126.5(6) . . ?
O2A C1A C2A 117.3(5) . . ?
C2I C3I H3I 119.5 . . ?
C4I C3I C2I 121.1(6) . . ?
C4I C3I H3I 119.5 . . ?
C9A C14A H14A 120.6 . . ?
C9A C14A C13A 118.8(6) . . ?
C13A C14A H14A 120.6 . . ?
N2A N1A C6A 115.7(7) . . ?
N1P C5P H5P 118.5 . . ?
N1P C5P C4P 123.0(6) . . ?
C4P C5P H5P 118.5 . . ?
C14A C9A C8A 119.7(5) . . ?
C14A C9A C10A 120.3(6) . . ?
C10A C9A C8A 120.0(6) . . ?
C4P C3P C2P 116.9(5) . . ?
C4P C3P C6P 123.9(6) . . ?
C2P C3P C6P 119.2(6) . . ?
C7A C2A C1A 118.8(7) . . ?
C3A C2A C1A 123.4(7) . . ?
C3A C2A C7A 117.8(8) . . ?
O3A C8A C9A 115.7(5) . . ?
O4A C8A O3A 126.2(6) . . ?
O4A C8A C9A 118.1(5) . . ?
C5P C4P H4P 119.6 . . ?
C3P C4P C5P 120.9(6) . . ?
C3P C4P H4P 119.6 . . ?
O3I C8I O4I 126.1(5) . . ?
O3I C8I C6I 117.2(5) . . ?
O4I C8I C6I 116.6(5) . . ?
N1A N2A C13A 112.7(7) . . ?
O1D C2D N1D 123.2(9) . . ?
O1D C2D C1D 117.9(7) . . ?
N1D C2D C1D 118.9(7) . . ?
O5I C4I C5I 114.3(6) . . ?
C3I C4I O5I 125.0(6) . . ?
C3I C4I C5I 120.7(5) . . ?
C6I C5I H5I 121.0 . . ?
C4I C5I C6I 118.0(6) . . ?
C4I C5I H5I 121.0 . . ?
C2A C7A H7A 119.1 . . ?
C6A C7A C2A 121.8(8) . . ?
C6A C7A H7A 119.1 . . ?
C9A C10A H10A 120.0 . . ?
C11A C10A C9A 120.0(7) . . ?
C11A C10A H10A 120.0 . . ?
N1P C1P H1P 118.1 . . ?
N1P C1P C2P 123.7(6) . . ?
C2P C1P H1P 118.1 . . ?
C3P C2P H2P 120.7 . . ?
C1P C2P C3P 118.6(6) . . ?
C1P C2P H2P 120.7 . . ?
C14A C13A N2A 122.2(7) . . ?
C12A C13A C14A 119.9(7) . . ?
C12A C13A N2A 117.6(7) . . ?
C2A C3A H3A 118.7 . . ?
C2A C3A C4A 122.5(8) . . ?
C4A C3A H3A 118.7 . . ?
C3P C6P C8Q 104.1(10) . . ?
C9P C6P C3P 107.5(8) . . ?
C8P C6P C3P 113.1(11) . . ?
C8P C6P C9P 110.4(11) . . ?
C7P C6P C3P 105.9(8) . . ?
C7P C6P C9P 109.3(11) . . ?
C7P C6P C8P 110.4(11) . . ?
C7Q C6P C3P 115.0(12) . . ?
C7Q C6P C8Q 111.4(13) . . ?
C7Q C6P C9Q 113.1(16) . . ?
C9Q C6P C3P 109.1(12) . . ?
C9Q C6P C8Q 103.1(14) . . ?
C2D C1D H1DA 109.5 . . ?
C2D C1D H1DB 109.5 . . ?
C2D C1D H1DC 109.5 . . ?
H1DA C1D H1DB 109.5 . . ?
H1DA C1D H1DC 109.5 . . ?
H1DB C1D H1DC 109.5 . . ?
N1D C4D H4DA 109.5 . . ?
N1D C4D H4DB 109.5 . . ?
N1D C4D H4DC 109.5 . . ?
H4DA C4D H4DB 109.5 . . ?
H4DA C4D H4DC 109.5 . . ?
H4DB C4D H4DC 109.5 . . ?
C7A C6A N1A 115.8(7) . . ?
C7A C6A C5A 121.1(7) . . ?
C5A C6A N1A 123.1(8) . . ?
C10A C11A H11A 119.9 . . ?
C12A C11A C10A 120.2(6) . . ?
C12A C11A H11A 119.9 . . ?
N1D C3D H3DA 109.5 . . ?
N1D C3D H3DB 109.5 . . ?
N1D C3D H3DC 109.5 . . ?
H3DA C3D H3DB 109.5 . . ?
H3DA C3D H3DC 109.5 . . ?
H3DB C3D H3DC 109.5 . . ?
C13A C12A H12A 119.7 . . ?
C11A C12A C13A 120.7(7) . . ?
C11A C12A H12A 119.7 . . ?
O5I C9I H9IA 110.1 . . ?
O5I C9I H9IB 110.1 . . ?
O5I C9I C10I 108.1(7) . . ?
H9IA C9I H9IB 108.4 . . ?
C10I C9I H9IA 110.1 . . ?
C10I C9I H9IB 110.1 . . ?
C6A C5A H5A 121.1 . . ?
C6A C5A C4A 117.9(8) . . ?
C4A C5A H5A 121.1 . . ?
C3A C4A C5A 118.3(9) . . ?
C3A C4A H4A 120.8 . . ?
C5A C4A H4A 120.8 . . ?
C6P C9P H9PA 109.5 . . ?
C6P C9P H9PB 109.5 . . ?
C6P C9P H9PC 109.5 . . ?
H9PA C9P H9PB 109.5 . . ?
H9PA C9P H9PC 109.5 . . ?
H9PB C9P H9PC 109.5 . . ?
C9I C10I H10B 109.0 . . ?
C9I C10I H10C 109.0 . . ?
C9I C10I C11I 112.9(9) . . ?
H10B C10I H10C 107.8 . . ?
C11I C10I H10B 109.0 . . ?
C11I C10I H10C 109.0 . . ?
C6P C8P H8PA 109.5 . . ?
C6P C8P H8PB 109.5 . . ?
C6P C8P H8PC 109.5 . . ?
H8PA C8P H8PB 109.5 . . ?
H8PA C8P H8PC 109.5 . . ?
H8PB C8P H8PC 109.5 . . ?
C6P C7P H7PA 109.5 . . ?
C6P C7P H7PB 109.5 . . ?
C6P C7P H7PC 109.5 . . ?
H7PA C7P H7PB 109.5 . . ?
H7PA C7P H7PC 109.5 . . ?
H7PB C7P H7PC 109.5 . . ?
C10I C11I H11B 106.3 . . ?
C10I C11I H11C 106.3 . . ?
H11B C11I H11C 106.4 . . ?
C12I C11I C10I 124.1(15) . . ?
C12I C11I H11B 106.3 . . ?
C12I C11I H11C 106.3 . . ?
C11I C12I H12B 109.5 . . ?
C11I C12I H12C 109.5 . . ?
C11I C12I H12D 109.5 . . ?
H12B C12I H12C 109.5 . . ?
H12B C12I H12D 109.5 . . ?
H12C C12I H12D 109.5 . . ?
C6P C7Q H7QA 109.5 . . ?
C6P C7Q H7QB 109.5 . . ?
C6P C7Q H7QC 109.5 . . ?
H7QA C7Q H7QB 109.5 . . ?
H7QA C7Q H7QC 109.5 . . ?
H7QB C7Q H7QC 109.5 . . ?
C6P C8Q H8QA 109.5 . . ?
C6P C8Q H8QB 109.5 . . ?
C6P C8Q H8QC 109.5 . . ?
H8QA C8Q H8QB 109.5 . . ?
H8QA C8Q H8QC 109.5 . . ?
H8QB C8Q H8QC 109.5 . . ?
C6P C9Q H9QA 109.5 . . ?
C6P C9Q H9QB 109.5 . . ?
C6P C9Q H9QC 109.5 . . ?
H9QA C9Q H9QB 109.5 . . ?
H9QA C9Q H9QC 109.5 . . ?
H9QB C9Q H9QC 109.5 . . ?

loop_
_geom_bond_atom_site_label_1
_geom_bond_atom_site_label_2
_geom_bond_distance
_geom_bond_site_symmetry_2
_geom_bond_publ_flag
Rh1 Rh2 2.4061(5) . ?
Rh1 O1I 2.058(4) . ?
Rh1 O3A 2.025(4) 2_655 ?
Rh1 O1A 2.059(5) . ?
Rh1 O3I 2.030(4) 17_556 ?
Rh1 N1P 2.206(4) . ?
Rh2 O2I 2.027(4) . ?
Rh2 O2A 2.020(5) . ?
Rh2 O1D 2.345(4) . ?
Rh2 O4A 2.027(4) 2_655 ?
Rh2 O4I 2.035(4) 17_556 ?
O1I C1I 1.296(7) . ?
O2I C1I 1.270(6) . ?
O3A C8A 1.276(6) . ?
O1A C1A 1.290(7) . ?
O3I C8I 1.259(6) . ?
O2A C1A 1.253(7) . ?
O1D C2D 1.230(8) . ?
O4A C8A 1.263(6) . ?
O4I C8I 1.277(6) . ?
N1P C5P 1.307(7) . ?
N1P C1P 1.340(7) . ?
O5I C4I 1.380(7) . ?
O5I C9I 1.436(9) . ?
C7I H7I 0.9500 . ?
C7I C2I 1.394(8) . ?
C7I C6I 1.352(8) . ?
C2I C1I 1.444(9) . ?
C2I C3I 1.408(8) . ?
N1D C2D 1.295(9) . ?
N1D C4D 1.480(8) . ?
N1D C3D 1.452(10) . ?
C6I C8I 1.500(8) . ?
C6I C5I 1.407(8) . ?
C1A C2A 1.458(10) . ?
C3I H3I 0.9500 . ?
C3I C4I 1.362(9) . ?
C14A H14A 0.9500 . ?
C14A C9A 1.370(9) . ?
C14A C13A 1.384(10) . ?
N1A N2A 1.220(8) . ?
N1A C6A 1.435(9) . ?
C5P H5P 0.9500 . ?
C5P C4P 1.379(8) . ?
C9A C8A 1.502(9) . ?
C9A C10A 1.388(8) . ?
C3P C4P 1.361(9) . ?
C3P C2P 1.385(9) . ?
C3P C6P 1.544(7) . ?
C2A C7A 1.404(9) . ?
C2A C3A 1.345(10) . ?
C4P H4P 0.9500 . ?
N2A C13A 1.448(9) . ?
C2D C1D 1.557(11) . ?
C4I C5I 1.398(9) . ?
C5I H5I 0.9500 . ?
C7A H7A 0.9500 . ?
C7A C6A 1.351(10) . ?
C10A H10A 0.9500 . ?
C10A C11A 1.359(10) . ?
C1P H1P 0.9500 . ?
C1P C2P 1.380(8) . ?
C2P H2P 0.9500 . ?
C13A C12A 1.379(10) . ?
C3A H3A 0.9500 . ?
C3A C4A 1.378(12) . ?
C6P C9P 1.527(12) . ?
C6P C8P 1.516(12) . ?
C6P C7P 1.504(12) . ?
C6P C7Q 1.504(14) . ?
C6P C8Q 1.553(13) . ?
C6P C9Q 1.518(13) . ?
C1D H1DA 0.9800 . ?
C1D H1DB 0.9800 . ?
C1D H1DC 0.9800 . ?
C4D H4DA 0.9800 . ?
C4D H4DB 0.9800 . ?
C4D H4DC 0.9800 . ?
C6A C5A 1.367(11) . ?
C11A H11A 0.9500 . ?
C11A C12A 1.354(10) . ?
C3D H3DA 0.9800 . ?
C3D H3DB 0.9800 . ?
C3D H3DC 0.9800 . ?
C12A H12A 0.9500 . ?
C9I H9IA 0.9900 . ?
C9I H9IB 0.9900 . ?
C9I C10I 1.511(12) . ?
C5A H5A 0.9500 . ?
C5A C4A 1.447(12) . ?
C4A H4A 0.9500 . ?
C9P H9PA 0.9800 . ?
C9P H9PB 0.9800 . ?
C9P H9PC 0.9800 . ?
C10I H10B 0.9900 . ?
C10I H10C 0.9900 . ?
C10I C11I 1.517(12) . ?
C8P H8PA 0.9800 . ?
C8P H8PB 0.9800 . ?
C8P H8PC 0.9800 . ?
C7P H7PA 0.9800 . ?
C7P H7PB 0.9800 . ?
C7P H7PC 0.9800 . ?
C11I H11B 0.9900 . ?
C11I H11C 0.9900 . ?
C11I C12I 1.451(14) . ?
C12I H12B 0.9800 . ?
C12I H12C 0.9800 . ?
C12I H12D 0.9800 . ?
C7Q H7QA 0.9800 . ?
C7Q H7QB 0.9800 . ?
C7Q H7QC 0.9800 . ?
C8Q H8QA 0.9800 . ?
C8Q H8QB 0.9800 . ?
C8Q H8QC 0.9800 . ?
C9Q H9QA 0.9800 . ?
C9Q H9QB 0.9800 . ?
C9Q H9QC 0.9800 . ?

loop_
_geom_torsion_atom_site_label_1
_geom_torsion_atom_site_label_2
_geom_torsion_atom_site_label_3
_geom_torsion_atom_site_label_4
_geom_torsion
_geom_torsion_site_symmetry_1
_geom_torsion_site_symmetry_2
_geom_torsion_site_symmetry_3
_geom_torsion_site_symmetry_4
_geom_torsion_publ_flag
Rh1 O1I C1I O2I 6.0(8) . . . . ?
Rh1 O1I C1I C2I -169.5(4) . . . . ?
Rh1 O3A C8A O4A 5.5(10) 3_665 . . . ?
Rh1 O3A C8A C9A -171.9(4) 3_665 . . . ?
Rh1 O1A C1A O2A 8.6(9) . . . . ?
Rh1 O1A C1A C2A -168.3(5) . . . . ?
Rh1 O3I C8I O4I 7.4(9) 18_546 . . . ?
Rh1 O3I C8I C6I -177.3(4) 18_546 . . . ?
Rh1 N1P C5P C4P -176.8(5) . . . . ?
Rh1 N1P C1P C2P 178.0(6) . . . . ?
Rh2 O2I C1I O1I -4.5(8) . . . . ?
Rh2 O2I C1I C2I 171.1(4) . . . . ?
Rh2 O2A C1A O1A -5.2(9) . . . . ?
Rh2 O2A C1A C2A 171.7(5) . . . . ?
Rh2 O1D C2D N1D -118.4(6) . . . . ?
Rh2 O1D C2D C1D 62.6(7) . . . . ?
Rh2 O4A C8A O3A -3.0(10) 3_665 . . . ?
Rh2 O4A C8A C9A 174.4(4) 3_665 . . . ?
Rh2 O4I C8I O3I -10.1(9) 18_546 . . . ?
Rh2 O4I C8I C6I 174.5(4) 18_546 . . . ?
O1A C1A C2A C7A 153.0(7) . . . . ?
O1A C1A C2A C3A -24.4(12) . . . . ?
O2A C1A C2A C7A -24.2(10) . . . . ?
O2A C1A C2A C3A 158.4(8) . . . . ?
N1P C5P C4P C3P 1.1(12) . . . . ?
N1P C1P C2P C3P -3.2(12) . . . . ?
O5I C4I C5I C6I -180.0(6) . . . . ?
O5I C9I C10I C11I -170.9(12) . . . . ?
C7I C2I C1I O1I 177.8(5) . . . . ?
C7I C2I C1I O2I 2.0(8) . . . . ?
C7I C2I C3I C4I -4.0(10) . . . . ?
C7I C6I C8I O3I -161.4(6) . . . . ?
C7I C6I C8I O4I 14.4(9) . . . . ?
C7I C6I C5I C4I 1.8(11) . . . . ?
C2I C7I C6I C8I 176.8(6) . . . . ?
C2I C7I C6I C5I -4.2(10) . . . . ?
C2I C3I C4I O5I -178.9(7) . . . . ?
C2I C3I C4I C5I 1.8(11) . . . . ?
C1I C2I C3I C4I 173.4(6) . . . . ?
C6I C7I C2I C1I -172.2(5) . . . . ?
C6I C7I C2I C3I 5.2(9) . . . . ?
C1A C2A C7A C6A -176.5(8) . . . . ?
C1A C2A C3A C4A -177.4(10) . . . . ?
C3I C2I C1I O1I 0.5(9) . . . . ?
C3I C2I C1I O2I -175.3(6) . . . . ?
C3I C4I C5I C6I -0.6(11) . . . . ?
C14A C9A C8A O3A 166.4(6) . . . . ?
C14A C9A C8A O4A -11.3(10) . . . . ?
C14A C9A C10A C11A -2.9(11) . . . . ?
C14A C13A C12A C11A 2.5(14) . . . . ?
N1A N2A C13A C14A 10.2(12) . . . . ?
N1A N2A C13A C12A -164.0(9) . . . . ?
N1A C6A C5A C4A 179.9(10) . . . . ?
C5P N1P C1P C2P 1.5(11) . . . . ?
C9A C14A C13A N2A -178.2(8) . . . . ?
C9A C14A C13A C12A -4.1(12) . . . . ?
C9A C10A C11A C12A 1.2(12) . . . . ?
C2A C7A C6A N1A 176.1(7) . . . . ?
C2A C7A C6A C5A -2.7(15) . . . . ?
C2A C3A C4A C5A -9.3(18) . . . . ?
C8A C9A C10A C11A 178.7(7) . . . . ?
C4P C3P C2P C1P 3.7(12) . . . . ?
C4P C3P C6P C9P 15.1(15) . . . . ?
C4P C3P C6P C8P 137.2(14) . . . . ?
C4P C3P C6P C7P -101.7(16) . . . . ?
C4P C3P C6P C7Q -21(3) . . . . ?
C4P C3P C6P C8Q -143(2) . . . . ?
C4P C3P C6P C9Q 107(2) . . . . ?
C8I C6I C5I C4I -179.2(6) . . . . ?
N2A N1A C6A C7A -165.9(8) . . . . ?
N2A N1A C6A C5A 12.8(14) . . . . ?
N2A C13A C12A C11A 176.8(8) . . . . ?
C4I O5I C9I C10I -177.7(8) . . . . ?
C5I C6I C8I O3I 19.6(9) . . . . ?
C5I C6I C8I O4I -164.6(6) . . . . ?
C7A C2A C3A C4A 5.2(16) . . . . ?
C7A C6A C5A C4A -1.5(17) . . . . ?
C10A C9A C8A O3A -15.3(10) . . . . ?
C10A C9A C8A O4A 167.1(7) . . . . ?
C10A C11A C12A C13A -1.0(14) . . . . ?
C1P N1P C5P C4P -0.3(11) . . . . ?
C2P C3P C4P C5P -2.8(11) . . . . ?
C2P C3P C6P C9P -164.0(14) . . . . ?
C2P C3P C6P C8P -41.8(15) . . . . ?
C2P C3P C6P C7P 79.3(16) . . . . ?
C2P C3P C6P C7Q 160(3) . . . . ?
C2P C3P C6P C8Q 38(2) . . . . ?
C2P C3P C6P C9Q -72(2) . . . . ?
C13A C14A C9A C8A -177.2(7) . . . . ?
C13A C14A C9A C10A 4.4(11) . . . . ?
C3A C2A C7A C6A 1.0(13) . . . . ?
C6P C3P C4P C5P 178.1(7) . . . . ?
C6P C3P C2P C1P -177.1(7) . . . . ?
C4D N1D C2D O1D -173.3(6) . . . . ?
C4D N1D C2D C1D 5.7(9) . . . . ?
C6A N1A N2A C13A 174.8(7) . . . . ?
C6A C5A C4A C3A 7.2(18) . . . . ?
C3D N1D C2D O1D 3.6(9) . . . . ?
C3D N1D C2D C1D -177.4(6) . . . . ?
C9I O5I C4I C3I 5.6(12) . . . . ?
C9I O5I C4I C5I -175.0(7) . . . . ?
C9I C10I C11I C12I 174.2(18) . . . . ?

loop_
_smtbx_masks_void_nr
_smtbx_masks_void_average_x
_smtbx_masks_void_average_y
_smtbx_masks_void_average_z
_smtbx_masks_void_volume
_smtbx_masks_void_count_electrons
_smtbx_masks_void_content
1 -0.433 -0.946 -0.990 8772.2 1399.9 ?
2 0.000 0.000 0.500 55.6 0.0 ?
3 0.333 0.667 0.167 55.6 0.0 ?
4 0.667 0.333 0.833 55.6 0.0 ?
